data_7240832
loop_
_publ_author_name
'Yang, Dong-Dong'
'Lu, Liping'
'Zhu, Miaoli'

_publ_section_title
;
 Structural Diversity, Magnetic Properties, or Luminescent Sensing Based
 Ni(II)/Zn(II) Coordination Polymers of the semirigid ligand of
 3,3'-((5-car-boxy-1,3-phe-nylene)bis(oxy))diben&#x00AC;zate
;
_journal_name_full CrystEngComm
_journal_paper_doi 10.1039/C9CE01998G
_journal_year 2020
_chemical_formula_moiety 'C54 H58 N4 Zn3 O24 [+ solvent = (C3 H7 N O),3( HCOOH),3(H2 O)]'
_chemical_formula_sum 'C60 H77 N5 O34 Zn3'
_chemical_formula_weight 1608.37
_space_group_crystal_system monoclinic
_space_group_IT_number 15
_space_group_name_Hall '-C 2yc'
_space_group_name_H-M_alt 'C 1 2/c 1'
_atom_sites_solution_hydrogens mixed
_audit_creation_method SHELXL-2014/7
_audit_update_record
;
2019-09-23 deposited with the CCDC.	2020-07-06 downloaded from the CCDC.
;
_cell_angle_alpha 90
_cell_angle_beta 130.554(3)
_cell_angle_gamma 90
_cell_formula_units_Z 4
_cell_length_a 26.833(3)
_cell_length_b 16.3490(18)
_cell_length_c 20.321(2)
_cell_measurement_reflns_used 9939
_cell_measurement_temperature 300(2)
_cell_measurement_theta_max 36.33
_cell_measurement_theta_min 2.92
_cell_volume 6773.3(13)
_computing_cell_refinement 'Bruker SAINT'
_computing_data_collection 'Bruker APEX2'
_computing_data_reduction 'Bruker SAINT'
_computing_molecular_graphics 'Bruker SHELXTL'
_computing_publication_material 'Bruker SHELXTL'
_computing_structure_refinement 'SHELXL-2014 (Sheldrick 2014)'
_computing_structure_solution 'SHELXS-97 (Sheldrick 2008)'
_diffrn_ambient_temperature 300(2)
_diffrn_measured_fraction_theta_full 0.995
_diffrn_measured_fraction_theta_max 0.946
_diffrn_measurement_device_type 'Bruker APEX-II CCD'
_diffrn_measurement_method '\f and \w scans'
_diffrn_radiation_type MoK\a
_diffrn_radiation_wavelength 0.71073
_diffrn_reflns_av_R_equivalents 0.0376
_diffrn_reflns_av_unetI/netI 0.0452
_diffrn_reflns_Laue_measured_fraction_full 0.995
_diffrn_reflns_Laue_measured_fraction_max 0.946
_diffrn_reflns_limit_h_max 41
_diffrn_reflns_limit_h_min -44
_diffrn_reflns_limit_k_max 27
_diffrn_reflns_limit_k_min -27
_diffrn_reflns_limit_l_max 34
_diffrn_reflns_limit_l_min -33
_diffrn_reflns_number 55947
_diffrn_reflns_point_group_measured_fraction_full 0.995
_diffrn_reflns_point_group_measured_fraction_max 0.946
_diffrn_reflns_theta_full 25.242
_diffrn_reflns_theta_max 37.471
_diffrn_reflns_theta_min 2.918
_exptl_absorpt_coefficient_mu 1.153
_exptl_absorpt_correction_type multi-scan
_exptl_absorpt_process_details SADABS
_exptl_crystal_colour colourless
_exptl_crystal_density_diffrn 1.577
_exptl_crystal_description block
_exptl_crystal_F_000 3336
_exptl_crystal_size_max 0.2
_exptl_crystal_size_mid 0.2
_exptl_crystal_size_min 0.1
_exptl_transmission_factor_max 0.7474
_exptl_transmission_factor_min 0.6768
_refine_diff_density_max 1.619
_refine_diff_density_min -1.893
_refine_diff_density_rms 0.195
_refine_ls_extinction_method none
_refine_ls_goodness_of_fit_ref 1.048
_refine_ls_hydrogen_treatment constr
_refine_ls_matrix_type full
_refine_ls_number_parameters 389
_refine_ls_number_reflns 16814
_refine_ls_number_restraints 0
_refine_ls_restrained_S_all 1.048
_refine_ls_R_factor_all 0.1082
_refine_ls_R_factor_gt 0.0761
_refine_ls_shift/su_max 0.018
_refine_ls_shift/su_mean 0.000
_refine_ls_structure_factor_coef Fsqd
_refine_ls_weighting_details 'w=1/[\s^2^(Fo^2^)+(0.1740P)^2^+18.5406P] where P=(Fo^2^+2Fc^2^)/3'
_refine_ls_weighting_scheme calc
_refine_ls_wR_factor_gt 0.2490
_refine_ls_wR_factor_ref 0.2794
_reflns_Friedel_coverage 0.000
_reflns_number_gt 11609
_reflns_number_total 16814
_reflns_threshold_expression 'I > 2\s(I)'
_cod_data_source_file c9ce01998g2.cif
_cod_data_source_block ii-1_sq
_cod_original_sg_symbol_H-M 'C 2/c'
_cod_database_code 7240832
_shelx_shelxl_version_number 2014/7
_shelx_space_group_comment
;
The symmetry employed for this shelxl refinement is uniquely defined
by the following loop, which should always be used as a source of
symmetry information in preference to the above space-group names.
They are only intended as comments.
;

loop_
_space_group_symop_operation_xyz
'x, y, z'
'-x, y, -z+1/2'
'x+1/2, y+1/2, z'
'-x+1/2, y+1/2, -z+1/2'
'-x, -y, -z'
'x, -y, z-1/2'
'-x+1/2, -y+1/2, -z'
'x+1/2, -y+1/2, z-1/2'

loop_
_atom_site_label
_atom_site_type_symbol
_atom_site_fract_x
_atom_site_fract_y
_atom_site_fract_z
_atom_site_U_iso_or_equiv
_atom_site_adp_type
_atom_site_occupancy
_atom_site_site_symmetry_order
_atom_site_calc_flag
_atom_site_refinement_flags_posn
_atom_site_refinement_flags_adp
_atom_site_refinement_flags_occupancy
_atom_site_disorder_assembly
_atom_site_disorder_group
Zn1 Zn 0.2500 0.2500 0.5000 0.01946(10) Uani 1 2 d S . P . .
Zn2 Zn 0.14370(2) 0.13102(2) 0.29695(2) 0.02280(10) Uani 1 1 d . . . . .
C1 C 0.34361(11) 0.17443(13) 0.39070(14) 0.0138(3) Uani 1 1 d . . . . .
C2 C 0.33079(11) 0.13100(14) 0.32225(16) 0.0160(4) Uani 1 1 d . . . . .
H2 H 0.2896 0.1049 0.2808 0.019 Uiso 1 1 calc R U . . .
C3 C 0.37855(12) 0.12610(14) 0.31495(15) 0.0160(4) Uani 1 1 d . . . . .
C4 C 0.44000(12) 0.16091(18) 0.37677(17) 0.0217(4) Uani 1 1 d . . . . .
H4 H 0.4729 0.1557 0.3721 0.026 Uiso 1 1 calc R U . . .
C5 C 0.45280(13) 0.20352(19) 0.44565(18) 0.0235(5) Uani 1 1 d . . . . .
H5 H 0.4950 0.2267 0.4889 0.028 Uiso 1 1 calc R U . . .
C6 C 0.40431(12) 0.21241(16) 0.45160(15) 0.0184(4) Uani 1 1 d . . . . .
H6 H 0.4125 0.2442 0.4969 0.022 Uiso 1 1 calc R U . . .
C7 C 0.29166(12) 0.18018(14) 0.39935(15) 0.0152(3) Uani 1 1 d . . . . .
C8 C 0.31136(11) 0.08608(14) 0.16637(15) 0.0160(4) Uani 1 1 d . . . . .
C9 C 0.27690(13) 0.15939(14) 0.13005(16) 0.0181(4) Uani 1 1 d . . . . .
H9 H 0.2919 0.2079 0.1637 0.022 Uiso 1 1 calc R U . . .
C10 C 0.22018(12) 0.15968(13) 0.04349(15) 0.0151(4) Uani 1 1 d . . . . .
C11 C 0.19854(12) 0.08988(13) -0.00743(15) 0.0146(3) Uani 1 1 d . . . . .
H11 H 0.1600 0.0914 -0.0668 0.018 Uiso 1 1 calc R U . . .
C12 C 0.23419(11) 0.01743(12) 0.02975(14) 0.0130(3) Uani 1 1 d . . . . .
C13 C 0.29052(11) 0.01507(13) 0.11728(15) 0.0145(3) Uani 1 1 d . . . . .
H13 H 0.3143 -0.0345 0.1429 0.017 Uiso 1 1 calc R U . . .
C14 C 0.21258(11) 0.06026(13) 0.47742(15) 0.0139(3) Uani 1 1 d . . . . .
C15 C 0.17736(13) 0.28448(13) 0.04895(16) 0.0165(4) Uani 1 1 d . . . . .
C16 C 0.16236(13) 0.25663(13) 0.09897(16) 0.0160(4) Uani 1 1 d . . . . .
H16 H 0.1574 0.1997 0.1029 0.019 Uiso 1 1 calc R U . . .
C17 C 0.15467(12) 0.31297(13) 0.14334(15) 0.0152(4) Uani 1 1 d . . . . .
C18 C 0.16062(16) 0.39662(14) 0.1357(2) 0.0230(5) Uani 1 1 d . . . . .
H18 H 0.1555 0.4351 0.1659 0.028 Uiso 1 1 calc R U . . .
C19 C 0.17409(18) 0.42338(15) 0.0838(2) 0.0272(6) Uani 1 1 d . . . . .
H19 H 0.1774 0.4803 0.0779 0.033 Uiso 1 1 calc R U . . .
C20 C 0.18287(16) 0.36721(14) 0.0402(2) 0.0232(5) Uani 1 1 d . . . . .
H20 H 0.1925 0.3855 0.0051 0.028 Uiso 1 1 calc R U . . .
C21 C 0.14292(12) 0.28227(14) 0.20247(15) 0.0159(4) Uani 1 1 d . . . . .
C22 C 0.15296(13) 0.00308(15) 0.19594(18) 0.0211(4) Uani 1 1 d . . . . .
H22 H 0.1598 0.0478 0.1728 0.025 Uiso 1 1 calc R U . . .
C23 C 0.1875(2) -0.0855(3) 0.1359(3) 0.0406(8) Uani 1 1 d . . . . .
H23A H 0.1912 -0.0330 0.1162 0.061 Uiso 1 1 calc R U . . .
H23B H 0.1553 -0.1200 0.0856 0.061 Uiso 1 1 calc R U . . .
H23C H 0.2302 -0.1129 0.1727 0.061 Uiso 1 1 calc R U . . .
C24 C 0.1607(2) -0.14041(19) 0.2236(3) 0.0384(8) Uani 1 1 d . . . . .
H24A H 0.1746 -0.1248 0.2800 0.058 Uiso 1 1 calc R U . . .
H24B H 0.1887 -0.1847 0.2315 0.058 Uiso 1 1 calc R U . . .
H24C H 0.1150 -0.1590 0.1855 0.058 Uiso 1 1 calc R U . . .
C25 C 0.01436(13) 0.32428(19) 0.34852(18) 0.0239(5) Uani 1 1 d . . . . .
H25 H -0.0249 0.3106 0.3375 0.029 Uiso 1 1 calc R U . . .
C26 C 0.09144(18) 0.4289(2) 0.3815(3) 0.0398(8) Uani 1 1 d . . . . .
H26A H 0.1054 0.3866 0.3623 0.060 Uiso 1 1 calc R U . . .
H26B H 0.1267 0.4391 0.4435 0.060 Uiso 1 1 calc R U . . .
H26C H 0.0816 0.4795 0.3491 0.060 Uiso 1 1 calc R U . . .
C27 C -0.0031(3) 0.4605(3) 0.3742(5) 0.0673(17) Uani 1 1 d . . . . .
H27A H -0.0449 0.4369 0.3525 0.101 Uiso 1 1 calc R U . . .
H27B H -0.0114 0.5094 0.3405 0.101 Uiso 1 1 calc R U . . .
H27C H 0.0230 0.4754 0.4353 0.101 Uiso 1 1 calc R U . . .
N1 N 0.16615(13) -0.07139(14) 0.18544(16) 0.0224(4) Uani 1 1 d . . . . .
N2 N 0.03243(13) 0.40111(17) 0.3659(2) 0.0298(5) Uani 1 1 d . . . . .
O1 O 0.24425(10) 0.13150(13) 0.35403(16) 0.0265(4) Uani 1 1 d . . . . .
O2 O 0.30039(10) 0.23261(12) 0.45157(13) 0.0202(3) Uani 1 1 d . . . . .
O3 O 0.36983(9) 0.08070(14) 0.25039(13) 0.0255(4) Uani 1 1 d . . . . .
O4 O 0.18507(11) 0.23084(11) 0.00297(13) 0.0223(4) Uani 1 1 d . . . . .
O5 O 0.16043(9) 0.05810(11) 0.39885(12) 0.0200(3) Uani 1 1 d . . . . .
O6 O 0.24826(10) 0.12156(10) 0.51611(13) 0.0208(3) Uani 1 1 d . . . . .
O7 O 0.12859(13) 0.20795(12) 0.19691(15) 0.0284(4) Uani 1 1 d . . . . .
O8 O 0.14825(11) 0.33323(12) 0.25316(13) 0.0212(3) Uani 1 1 d . . . . .
O9 O 0.15220(8) 0.24696(9) 0.36342(11) 0.0128(3) Uani 1 1 d . . . . .
H9A H 0.1530 0.2891 0.3407 0.019 Uiso 1 1 d R U . . .
H9B H 0.1332 0.2585 0.3823 0.019 Uiso 1 1 d R U . . .
O10 O 0.03729(10) 0.13129(13) 0.21735(16) 0.0265(4) Uani 1 1 d . . . . .
H10A H 0.0051 0.1438 0.1674 0.040 Uiso 1 1 d R U . . .
H10B H 0.0573 0.1741 0.2424 0.040 Uiso 1 1 d R U . . .
O11 O 0.13228(11) 0.01793(12) 0.23407(15) 0.0247(4) Uani 1 1 d . . . . .
O12 O 0.04321(10) 0.26762(13) 0.34497(13) 0.0222(3) Uani 1 1 d . . . . .

loop_
_atom_site_aniso_label
_atom_site_aniso_U_11
_atom_site_aniso_U_22
_atom_site_aniso_U_33
_atom_site_aniso_U_23
_atom_site_aniso_U_13
_atom_site_aniso_U_12
Zn1 0.0242(2) 0.01483(17) 0.0216(2) -0.00094(13) 0.01591(18) -0.00002(14)
Zn2 0.02595(17) 0.01868(15) 0.02538(17) -0.00185(10) 0.01740(14) -0.00040(10)
C1 0.0124(8) 0.0161(8) 0.0132(8) -0.0001(6) 0.0085(7) 0.0013(6)
C2 0.0128(9) 0.0163(9) 0.0184(9) -0.0046(7) 0.0099(8) 0.0002(7)
C3 0.0144(9) 0.0176(9) 0.0151(9) -0.0033(7) 0.0092(8) 0.0022(7)
C4 0.0142(9) 0.0290(12) 0.0215(10) -0.0057(9) 0.0114(9) 0.0005(8)
C5 0.0139(10) 0.0317(13) 0.0218(11) -0.0092(9) 0.0102(9) -0.0043(9)
C6 0.0154(9) 0.0227(10) 0.0147(9) -0.0038(7) 0.0087(8) -0.0010(8)
C7 0.0157(9) 0.0154(8) 0.0181(9) 0.0009(7) 0.0127(8) 0.0012(7)
C8 0.0145(9) 0.0186(9) 0.0168(9) -0.0053(7) 0.0110(8) 0.0017(7)
C9 0.0227(10) 0.0141(8) 0.0206(10) -0.0058(7) 0.0154(9) -0.0004(7)
C10 0.0228(10) 0.0096(7) 0.0196(9) -0.0004(6) 0.0167(8) 0.0025(7)
C11 0.0186(9) 0.0114(8) 0.0158(8) 0.0000(6) 0.0121(8) 0.0020(7)
C12 0.0176(9) 0.0089(7) 0.0163(8) -0.0014(6) 0.0127(8) -0.0001(6)
C13 0.0157(9) 0.0138(8) 0.0174(9) -0.0017(7) 0.0123(8) 0.0020(7)
C14 0.0169(9) 0.0097(7) 0.0174(9) 0.0012(6) 0.0121(8) -0.0002(6)
C15 0.0250(11) 0.0088(7) 0.0212(10) 0.0015(7) 0.0175(9) 0.0044(7)
C16 0.0223(10) 0.0092(7) 0.0193(9) 0.0013(6) 0.0147(9) 0.0012(7)
C17 0.0193(9) 0.0117(8) 0.0195(9) 0.0023(7) 0.0149(8) 0.0030(7)
C18 0.0385(14) 0.0107(8) 0.0353(13) 0.0016(8) 0.0309(13) 0.0040(8)
C19 0.0524(18) 0.0085(8) 0.0428(15) 0.0022(9) 0.0408(15) 0.0017(9)
C20 0.0409(15) 0.0112(8) 0.0350(13) 0.0020(8) 0.0325(13) 0.0019(8)
C21 0.0163(9) 0.0161(8) 0.0173(9) 0.0015(7) 0.0118(8) 0.0012(7)
C22 0.0231(11) 0.0139(9) 0.0269(11) -0.0032(8) 0.0166(10) -0.0019(8)
C23 0.0429(19) 0.047(2) 0.049(2) -0.0097(16) 0.0373(18) -0.0016(16)
C24 0.062(2) 0.0160(11) 0.0456(19) 0.0022(11) 0.0391(19) 0.0025(13)
C25 0.0132(10) 0.0325(13) 0.0236(11) 0.0004(9) 0.0109(9) 0.0003(9)
C26 0.0271(15) 0.0286(15) 0.063(2) -0.0053(15) 0.0288(16) -0.0027(12)
C27 0.056(3) 0.043(2) 0.125(5) -0.007(3) 0.069(4) 0.012(2)
N1 0.0285(11) 0.0153(8) 0.0288(11) -0.0023(7) 0.0211(10) 0.0008(7)
N2 0.0198(10) 0.0267(11) 0.0415(14) 0.0010(10) 0.0193(11) 0.0056(9)
O1 0.0192(9) 0.0303(10) 0.0354(11) -0.0131(8) 0.0202(9) -0.0077(7)
O2 0.0243(9) 0.0201(8) 0.0272(9) -0.0046(6) 0.0217(8) -0.0021(6)
O3 0.0153(8) 0.0352(11) 0.0189(8) -0.0112(7) 0.0079(7) 0.0070(7)
O4 0.0400(11) 0.0116(6) 0.0219(8) 0.0032(6) 0.0231(8) 0.0090(7)
O5 0.0181(8) 0.0170(7) 0.0181(8) 0.0056(6) 0.0087(7) -0.0013(6)
O6 0.0271(9) 0.0073(6) 0.0210(8) 0.0010(5) 0.0125(7) -0.0022(6)
O7 0.0502(14) 0.0165(8) 0.0283(10) -0.0013(7) 0.0299(10) -0.0073(8)
O8 0.0296(9) 0.0185(8) 0.0253(9) -0.0015(6) 0.0223(8) -0.0004(7)
O9 0.0145(7) 0.0115(6) 0.0141(6) -0.0005(5) 0.0099(6) 0.0007(5)
O10 0.0151(8) 0.0256(9) 0.0325(11) -0.0033(8) 0.0126(8) 0.0017(7)
O11 0.0288(10) 0.0167(8) 0.0329(10) -0.0094(7) 0.0220(9) -0.0034(7)
O12 0.0168(8) 0.0275(9) 0.0208(8) -0.0060(7) 0.0116(7) -0.0039(7)

loop_
_atom_type_symbol
_atom_type_description
_atom_type_scat_dispersion_real
_atom_type_scat_dispersion_imag
_atom_type_scat_source
C C 0.0033 0.0016 'International Tables Vol C Tables 4.2.6.8 and 6.1.1.4'
H H 0.0000 0.0000 'International Tables Vol C Tables 4.2.6.8 and 6.1.1.4'
N N 0.0061 0.0033 'International Tables Vol C Tables 4.2.6.8 and 6.1.1.4'
O O 0.0106 0.0060 'International Tables Vol C Tables 4.2.6.8 and 6.1.1.4'
Zn Zn 0.2839 1.4301 'International Tables Vol C Tables 4.2.6.8 and 6.1.1.4'

loop_
_geom_angle_atom_site_label_1
_geom_angle_atom_site_label_2
_geom_angle_atom_site_label_3
_geom_angle
_geom_angle_site_symmetry_1
_geom_angle_site_symmetry_3
_geom_angle_publ_flag
O6 Zn1 O6 180.0 . 7_556 ?
O6 Zn1 O2 91.33(8) . . ?
O6 Zn1 O2 88.67(8) 7_556 . ?
O6 Zn1 O2 88.67(8) . 7_556 ?
O6 Zn1 O2 91.33(8) 7_556 7_556 ?
O2 Zn1 O2 180.00(5) . 7_556 ?
O6 Zn1 O9 87.54(7) . 7_556 ?
O6 Zn1 O9 92.46(7) 7_556 7_556 ?
O2 Zn1 O9 89.50(7) . 7_556 ?
O2 Zn1 O9 90.50(7) 7_556 7_556 ?
O6 Zn1 O9 92.46(7) . . ?
O6 Zn1 O9 87.54(7) 7_556 . ?
O2 Zn1 O9 90.50(7) . . ?
O2 Zn1 O9 89.50(7) 7_556 . ?
O9 Zn1 O9 180.0 7_556 . ?
O1 Zn2 O11 88.15(8) . . ?
O1 Zn2 O5 94.56(9) . . ?
O11 Zn2 O5 87.47(8) . . ?
O1 Zn2 O7 84.73(10) . . ?
O11 Zn2 O7 94.20(8) . . ?
O5 Zn2 O7 178.16(8) . . ?
O1 Zn2 O10 170.12(9) . . ?
O11 Zn2 O10 87.08(8) . . ?
O5 Zn2 O10 93.87(8) . . ?
O7 Zn2 O10 86.99(10) . . ?
O1 Zn2 O9 94.11(7) . . ?
O11 Zn2 O9 177.21(7) . . ?
O5 Zn2 O9 90.71(7) . . ?
O7 Zn2 O9 87.65(7) . . ?
O10 Zn2 O9 90.93(7) . . ?
C2 C1 C6 120.0(2) . . ?
C2 C1 C7 119.9(2) . . ?
C6 C1 C7 120.0(2) . . ?
C3 C2 C1 119.5(2) . . ?
C2 C3 C4 121.1(2) . . ?
C2 C3 O3 122.2(2) . . ?
C4 C3 O3 116.4(2) . . ?
C3 C4 C5 119.1(2) . . ?
C6 C5 C4 120.4(2) . . ?
C5 C6 C1 119.7(2) . . ?
O1 C7 O2 126.4(2) . . ?
O1 C7 C1 116.4(2) . . ?
O2 C7 C1 117.2(2) . . ?
O3 C8 C13 116.0(2) . . ?
O3 C8 C9 122.6(2) . . ?
C13 C8 C9 121.2(2) . . ?
C10 C9 C8 118.4(2) . . ?
O4 C10 C9 121.2(2) . . ?
O4 C10 C11 117.1(2) . . ?
C9 C10 C11 121.6(2) . . ?
C10 C11 C12 119.1(2) . . ?
C13 C12 C11 120.37(19) . . ?
C13 C12 C14 118.39(19) . 6 ?
C11 C12 C14 121.2(2) . 6 ?
C8 C13 C12 119.2(2) . . ?
O6 C14 O5 125.6(2) . . ?
O6 C14 C12 116.4(2) . 6_556 ?
O5 C14 C12 117.93(19) . 6_556 ?
C20 C15 C16 121.3(2) . . ?
C20 C15 O4 117.0(2) . . ?
C16 C15 O4 121.6(2) . . ?
C15 C16 C17 119.40(19) . . ?
C16 C17 C18 119.9(2) . . ?
C16 C17 C21 119.28(19) . . ?
C18 C17 C21 120.8(2) . . ?
C19 C18 C17 119.9(2) . . ?
C18 C19 C20 120.5(2) . . ?
C15 C20 C19 119.0(2) . . ?
O7 C21 O8 125.4(2) . . ?
O7 C21 C17 117.3(2) . . ?
O8 C21 C17 117.3(2) . . ?
O11 C22 N1 123.9(3) . . ?
O12 C25 N2 126.7(3) . . ?
C22 N1 C24 120.4(3) . . ?
C22 N1 C23 121.4(3) . . ?
C24 N1 C23 118.2(3) . . ?
C25 N2 C27 121.3(3) . . ?
C25 N2 C26 120.8(3) . . ?
C27 N2 C26 117.8(3) . . ?
C7 O1 Zn2 136.13(17) . . ?
C7 O2 Zn1 130.36(16) . . ?
C8 O3 C3 119.53(18) . . ?
C10 O4 C15 118.15(19) . . ?
C14 O5 Zn2 124.17(15) . . ?
C14 O6 Zn1 141.12(17) . . ?
C21 O7 Zn2 127.57(17) . . ?
Zn2 O9 Zn1 109.79(7) . . ?
C22 O11 Zn2 126.32(18) . . ?

loop_
_geom_bond_atom_site_label_1
_geom_bond_atom_site_label_2
_geom_bond_distance
_geom_bond_site_symmetry_2
_geom_bond_publ_flag
Zn1 O6 2.1305(17) . ?
Zn1 O6 2.1306(17) 7_556 ?
Zn1 O2 2.1467(18) . ?
Zn1 O2 2.1468(18) 7_556 ?
Zn1 O9 2.2631(17) 7_556 ?
Zn1 O9 2.2631(17) . ?
Zn2 O1 2.134(2) . ?
Zn2 O11 2.1530(19) . ?
Zn2 O5 2.1686(18) . ?
Zn2 O7 2.192(2) . ?
Zn2 O10 2.183(2) . ?
Zn2 O9 2.2514(16) . ?
C1 C2 1.391(3) . ?
C1 C6 1.396(3) . ?
C1 C7 1.517(3) . ?
C2 C3 1.385(3) . ?
C3 C4 1.388(3) . ?
C3 O3 1.389(3) . ?
C4 C5 1.392(4) . ?
C5 C6 1.390(4) . ?
C7 O1 1.256(3) . ?
C7 O2 1.262(3) . ?
C8 O3 1.379(3) . ?
C8 C13 1.389(3) . ?
C8 C9 1.396(3) . ?
C9 C10 1.389(3) . ?
C10 O4 1.382(3) . ?
C10 C11 1.389(3) . ?
C11 C12 1.396(3) . ?
C12 C13 1.398(3) . ?
C12 C14 1.510(3) 6 ?
C14 O6 1.249(3) . ?
C14 O5 1.266(3) . ?
C14 C12 1.510(3) 6_556 ?
C15 C20 1.385(3) . ?
C15 C16 1.391(3) . ?
C15 O4 1.391(3) . ?
C16 C17 1.395(3) . ?
C17 C18 1.397(3) . ?
C17 C21 1.512(3) . ?
C18 C19 1.389(4) . ?
C19 C20 1.398(4) . ?
C21 O7 1.257(3) . ?
C21 O8 1.259(3) . ?
C22 O11 1.235(3) . ?
C22 N1 1.324(3) . ?
C23 N1 1.464(4) . ?
C24 N1 1.430(4) . ?
C25 O12 1.239(4) . ?
C25 N2 1.310(4) . ?
C26 N2 1.470(4) . ?
C27 N2 1.444(5) . ?
